data_7016537
loop_
_publ_author_name
'Wang, Xiuli'
'Wang, Yufei'
'Liu, Guocheng'
'Tian, Aixiang'
'Zhang, Juwen'
'Lin, Hongyan'

_publ_section_title
;
 Novel inorganic-organic hybrids constructed from multinuclear copper
 cluster and Keggin polyanions: from 1D wave-like chain to 2D network.
;
_journal_issue 36
_journal_name_full 'Dalton transactions (Cambridge, England : 2003)'
_journal_page_first 9299
_journal_page_last 9305
_journal_paper_doi 10.1039/c1dt10776c
_journal_volume 40
_journal_year 2011
_chemical_formula_moiety 'C72 H56 Cu8 Mo12 N36 O40 Si, 2(H2O)'
_chemical_formula_sum 'C72 H60 Cu8 Mo12 N36 O42 Si'
_chemical_formula_weight 3789.25
_chemical_name_systematic
;
?
;
_space_group_IT_number 15
_symmetry_cell_setting monoclinic
_symmetry_space_group_name_Hall '-C 2yc'
_symmetry_space_group_name_H-M 'C 1 2/c 1'
_atom_sites_solution_hydrogens geom
_atom_sites_solution_primary direct
_atom_sites_solution_secondary difmap
_audit_creation_method SHELXL-97
_cell_angle_alpha 90.00
_cell_angle_beta 105.103(10)
_cell_angle_gamma 90.00
_cell_formula_units_Z 4
_cell_length_a 24.898(9)
_cell_length_b 12.486(5)
_cell_length_c 34.978(5)
_cell_measurement_reflns_used 3015
_cell_measurement_temperature 293(2)
_cell_measurement_theta_max 25.15
_cell_measurement_theta_min 2.13
_cell_volume 10498(6)
_computing_cell_refinement 'Bruker SAINT'
_computing_data_collection 'Bruker APEX2'
_computing_data_reduction 'Bruker SAINT'
_computing_molecular_graphics 'Bruker SHELXTL'
_computing_publication_material 'Bruker SHELXTL'
_computing_structure_refinement 'SHELXL-97 (Sheldrick, 2008)'
_computing_structure_solution 'SHELXS-97 (Sheldrick, 2008)'
_diffrn_ambient_temperature 293(2)
_diffrn_measured_fraction_theta_full 0.999
_diffrn_measured_fraction_theta_max 0.999
_diffrn_measurement_device_type 'Bruker APEX-II CCD'
_diffrn_measurement_method '\f and \w scans'
_diffrn_radiation_monochromator graphite
_diffrn_radiation_source 'fine-focus sealed tube'
_diffrn_radiation_type MoK\a
_diffrn_radiation_wavelength 0.71069
_diffrn_reflns_av_R_equivalents 0.0692
_diffrn_reflns_av_sigmaI/netI 0.0808
_diffrn_reflns_limit_h_max 28
_diffrn_reflns_limit_h_min -29
_diffrn_reflns_limit_k_max 14
_diffrn_reflns_limit_k_min -11
_diffrn_reflns_limit_l_max 41
_diffrn_reflns_limit_l_min -32
_diffrn_reflns_number 26005
_diffrn_reflns_theta_full 24.97
_diffrn_reflns_theta_max 24.97
_diffrn_reflns_theta_min 1.21
_exptl_absorpt_coefficient_mu 3.074
_exptl_absorpt_correction_T_max 0.5645
_exptl_absorpt_correction_T_min 0.5257
_exptl_absorpt_correction_type empirical
_exptl_absorpt_process_details ' SADABS, Sheldrick, 1996'
_exptl_crystal_colour orange
_exptl_crystal_density_diffrn 2.397
_exptl_crystal_density_method 'not measured'
_exptl_crystal_description block
_exptl_crystal_F_000 7320
_exptl_crystal_size_max 0.24
_exptl_crystal_size_mid 0.23
_exptl_crystal_size_min 0.21
_refine_diff_density_max 1.103
_refine_diff_density_min -0.953
_refine_diff_density_rms 0.142
_refine_ls_extinction_method none
_refine_ls_goodness_of_fit_ref 1.002
_refine_ls_hydrogen_treatment constr
_refine_ls_matrix_type full
_refine_ls_number_parameters 771
_refine_ls_number_reflns 9207
_refine_ls_number_restraints 6
_refine_ls_restrained_S_all 1.003
_refine_ls_R_factor_all 0.0970
_refine_ls_R_factor_gt 0.0485
_refine_ls_shift/su_max 0.000
_refine_ls_shift/su_mean 0.000
_refine_ls_structure_factor_coef Fsqd
_refine_ls_weighting_details 'calc w=1/[\s^2^(Fo^2^)+(0.0480P)^2^+0.0000P] where P=(Fo^2^+2Fc^2^)/3'
_refine_ls_weighting_scheme calc
_refine_ls_wR_factor_gt 0.0995
_refine_ls_wR_factor_ref 0.1164
_reflns_number_gt 5657
_reflns_number_total 9207
_reflns_threshold_expression >2sigma(I)
_cod_data_source_file c1dt10776c.txt
_cod_data_source_block compound_1
_cod_depositor_comments
;
The following automatic conversions were performed:

'_symmetry_cell_setting' value 'Monoclinic' changed to 'monoclinic'
according to /home/saulius/struct/CIF-dictionaries/cif_core.dic
dictionary named 'cif_core.dic' version 2.4.1 from 2010-06-29.

Automatic conversion script
Id: cif_fix_values 1715 2011-07-08 13:25:40Z adriana 
;
_cod_original_sg_symbol_H-M c2/c
_cod_database_code 7016537

loop_
_symmetry_equiv_pos_as_xyz
'x, y, z'
'-x, y, -z+1/2'
'x+1/2, y+1/2, z'
'-x+1/2, y+1/2, -z+1/2'
'-x, -y, -z'
'x, -y, z-1/2'
'-x+1/2, -y+1/2, -z'
'x+1/2, -y+1/2, z-1/2'

loop_
_atom_site_label
_atom_site_type_symbol
_atom_site_fract_x
_atom_site_fract_y
_atom_site_fract_z
_atom_site_U_iso_or_equiv
_atom_site_adp_type
_atom_site_occupancy
_atom_site_symmetry_multiplicity
_atom_site_calc_flag
_atom_site_refinement_flags
Si1 Si 0.5000 0.6006(2) 0.2500 0.0274(7) Uani 1 2 d S
Mo1 Mo 0.59291(3) 0.78807(6) 0.22773(2) 0.0442(2) Uani 1 1 d .
Mo2 Mo 0.45741(4) 0.81113(6) 0.18123(3) 0.0473(2) Uani 1 1 d .
Mo3 Mo 0.36248(3) 0.58997(6) 0.19031(2) 0.0389(2) Uani 1 1 d .
Mo4 Mo 0.40040(3) 0.41278(5) 0.26406(2) 0.03227(19) Uani 1 1 d .
Mo5 Mo 0.44871(3) 0.38952(6) 0.18402(2) 0.03209(19) Uani 1 1 d .
Mo6 Mo 0.53381(3) 0.60895(6) 0.15860(2) 0.0364(2) Uani 1 1 d .
Cu1 Cu 0.32839(5) 0.17652(10) -0.04423(4) 0.0563(3) Uani 1 1 d .
Cu2 Cu 0.27467(5) 0.13218(9) 0.03746(3) 0.0469(3) Uani 1 1 d .
Cu3 Cu 0.31946(5) 0.32547(10) 0.11059(4) 0.0583(4) Uani 1 1 d .
Cu4 Cu 0.22393(5) 0.50667(10) 0.11903(4) 0.0573(4) Uani 1 1 d .
O1 O 0.4147(2) 0.5153(4) 0.30245(15) 0.0316(13) Uani 1 1 d .
O2 O 0.4877(2) 0.7267(4) 0.14233(16) 0.0408(15) Uani 1 1 d .
O3 O 0.3794(2) 0.4762(4) 0.16209(16) 0.0375(14) Uani 1 1 d .
O4 O 0.4019(2) 0.6928(4) 0.17154(16) 0.0439(15) Uani 1 1 d .
O5 O 0.5278(3) 0.8735(4) 0.19673(19) 0.0519(17) Uani 1 1 d .
O8 O 0.4150(2) 0.3278(4) 0.21948(15) 0.0311(13) Uani 1 1 d .
O9 O 0.5638(2) 0.8376(4) 0.27386(17) 0.0492(17) Uani 1 1 d .
O10 O 0.5944(2) 0.7183(4) 0.18179(17) 0.0421(15) Uani 1 1 d .
O11 O 0.4812(2) 0.5087(4) 0.15720(15) 0.0331(13) Uani 1 1 d .
O13 O 0.2963(2) 0.6162(5) 0.16532(18) 0.0517(16) Uani 1 1 d .
O14 O 0.6291(2) 0.6867(4) 0.26258(16) 0.0397(14) Uani 1 1 d .
O16 O 0.4227(3) 0.9025(5) 0.1487(2) 0.064(2) Uani 1 1 d .
O17 O 0.4794(2) 0.3640(4) 0.28946(14) 0.0291(12) Uani 1 1 d .
O19 O 0.5563(2) 0.5865(4) 0.11783(16) 0.0443(15) Uani 1 1 d .
O20 O 0.3445(2) 0.4812(4) 0.22850(16) 0.0371(14) Uani 1 1 d .
O21 O 0.6433(3) 0.8806(4) 0.2300(2) 0.0606(19) Uani 1 1 d .
O22 O 0.3656(2) 0.3211(4) 0.28254(16) 0.0413(15) Uani 1 1 d .
O23 O 0.5154(2) 0.6756(4) 0.21614(15) 0.0333(13) Uani 1 1 d .
O24 O 0.4473(2) 0.5253(4) 0.22921(14) 0.0257(12) Uani 1 1 d .
O25 O 0.4358(2) 0.2980(4) 0.14743(16) 0.0429(15) Uani 1 1 d .
N1 N 0.4551(3) 0.1422(6) -0.0981(3) 0.070(3) Uani 1 1 d .
H1B H 0.4732 0.1687 -0.1137 0.084 Uiso 1 1 calc R
N2 N 0.4096(3) 0.1869(6) -0.0912(2) 0.061(2) Uani 1 1 d .
N3 N 0.3932(3) 0.1279(6) -0.0656(2) 0.052(2) Uani 1 1 d .
N4 N 0.3246(3) 0.3487(5) -0.1112(2) 0.0383(18) Uani 1 1 d .
H4A H 0.3515 0.3176 -0.1180 0.046 Uiso 1 1 calc R
N5 N 0.3020(3) 0.3141(5) -0.0823(2) 0.0426(18) Uani 1 1 d .
N6 N 0.2628(3) 0.3804(5) -0.0796(2) 0.0392(17) Uani 1 1 d .
N7 N 0.3498(3) 0.2646(6) 0.0061(2) 0.0443(19) Uani 1 1 d .
N8 N 0.3283(3) 0.2465(6) 0.0366(2) 0.0445(19) Uani 1 1 d .
N9 N 0.3451(3) 0.3228(6) 0.0645(2) 0.0430(18) Uani 1 1 d .
N10 N 0.2388(3) 0.4670(6) 0.0076(2) 0.0427(18) Uani 1 1 d .
N11 N 0.2232(3) 0.4435(6) 0.0402(2) 0.0461(19) Uani 1 1 d .
N12 N 0.2426(3) 0.5137(6) 0.0692(2) 0.0431(19) Uani 1 1 d .
N13 N 0.2834(3) 0.3133(6) 0.1510(2) 0.0446(19) Uani 1 1 d .
N14 N 0.2444(3) 0.3781(6) 0.1540(2) 0.054(2) Uani 1 1 d .
N15 N 0.2256(3) 0.3488(6) 0.1850(2) 0.055(2) Uani 1 1 d .
H15B H 0.1994 0.3809 0.1923 0.065 Uiso 1 1 calc R
N16 N 0.1649(3) 0.5803(7) 0.1361(2) 0.059(2) Uani 1 1 d .
N17 N 0.1403(4) 0.5377(8) 0.1598(3) 0.080(3) Uani 1 1 d .
N18 N 0.0970(4) 0.6080(11) 0.1603(3) 0.100(4) Uani 1 1 d .
H18A H 0.0745 0.5994 0.1750 0.120 Uiso 1 1 calc R
C1 C 0.4718(5) -0.1204(8) -0.0299(3) 0.074(4) Uani 1 1 d .
H1A H 0.4731 -0.1811 -0.0142 0.089 Uiso 1 1 calc R
C2 C 0.5119(5) -0.1076(9) -0.0507(4) 0.077(4) Uani 1 1 d .
H2A H 0.5398 -0.1587 -0.0480 0.093 Uiso 1 1 calc R
C3 C 0.5113(5) -0.0215(8) -0.0750(3) 0.072(3) Uani 1 1 d .
H3A H 0.5380 -0.0123 -0.0890 0.087 Uiso 1 1 calc R
C4 C 0.4689(4) 0.0504(7) -0.0775(3) 0.053(3) Uani 1 1 d .
C5 C 0.4289(4) 0.0412(7) -0.0566(3) 0.044(2) Uani 1 1 d .
C6 C 0.4301(4) -0.0467(8) -0.0315(3) 0.060(3) Uani 1 1 d .
H6A H 0.4042 -0.0548 -0.0168 0.072 Uiso 1 1 calc R
C7 C 0.2587(3) 0.4598(7) -0.1082(2) 0.036(2) Uani 1 1 d .
C8 C 0.2223(4) 0.5456(7) -0.1178(3) 0.046(2) Uani 1 1 d .
H8A H 0.1953 0.5594 -0.1045 0.055 Uiso 1 1 calc R
C9 C 0.2288(4) 0.6090(7) -0.1485(3) 0.056(3) Uani 1 1 d .
H9A H 0.2050 0.6670 -0.1562 0.067 Uiso 1 1 calc R
C10 C 0.2696(4) 0.5897(7) -0.1685(3) 0.056(3) Uani 1 1 d .
H10A H 0.2718 0.6350 -0.1891 0.068 Uiso 1 1 calc R
C11 C 0.3064(4) 0.5061(7) -0.1588(3) 0.047(2) Uani 1 1 d .
H11A H 0.3342 0.4941 -0.1716 0.057 Uiso 1 1 calc R
C12 C 0.2989(3) 0.4397(7) -0.1280(2) 0.038(2) Uani 1 1 d .
C13 C 0.3779(3) 0.3928(7) 0.0512(3) 0.042(2) Uani 1 1 d .
C14 C 0.4053(4) 0.4858(8) 0.0681(3) 0.058(3) Uani 1 1 d .
H14A H 0.4037 0.5093 0.0930 0.069 Uiso 1 1 calc R
C15 C 0.4348(4) 0.5409(9) 0.0463(3) 0.062(3) Uani 1 1 d .
H15A H 0.4532 0.6036 0.0564 0.075 Uiso 1 1 calc R
C16 C 0.4376(4) 0.5040(9) 0.0086(3) 0.062(3) Uani 1 1 d .
H16A H 0.4579 0.5434 -0.0053 0.075 Uiso 1 1 calc R
C17 C 0.4118(4) 0.4137(8) -0.0078(3) 0.055(3) Uani 1 1 d .
H17A H 0.4142 0.3901 -0.0325 0.066 Uiso 1 1 calc R
C18 C 0.3806(3) 0.3559(7) 0.0143(3) 0.044(2) Uani 1 1 d .
C19 C 0.3237(5) 0.0972(9) 0.2245(4) 0.081(4) Uani 1 1 d .
H19A H 0.3480 0.0404 0.2331 0.097 Uiso 1 1 calc R
C20 C 0.2843(5) 0.1189(10) 0.2451(3) 0.083(4) Uani 1 1 d .
H20A H 0.2826 0.0740 0.2660 0.100 Uiso 1 1 calc R
C21 C 0.2530(4) 0.2631(8) 0.2033(3) 0.049(3) Uani 1 1 d .
C22 C 0.3286(4) 0.1540(8) 0.1927(3) 0.064(3) Uani 1 1 d .
H22A H 0.3546 0.1374 0.1788 0.076 Uiso 1 1 calc R
C23 C 0.2917(4) 0.2391(7) 0.1827(3) 0.044(2) Uani 1 1 d .
C24 C 0.2487(5) 0.2007(10) 0.2366(3) 0.072(4) Uani 1 1 d .
H24A H 0.2232 0.2159 0.2511 0.087 Uiso 1 1 calc R
C25 C 0.3248(4) 0.7081(7) 0.0093(3) 0.053(3) Uani 1 1 d .
H25A H 0.3431 0.7497 -0.0054 0.064 Uiso 1 1 calc R
C26 C 0.3279(4) 0.7392(7) 0.0490(3) 0.057(3) Uani 1 1 d .
H26A H 0.3477 0.8000 0.0597 0.069 Uiso 1 1 calc R
C27 C 0.2964(4) 0.6204(7) -0.0079(3) 0.050(2) Uani 1 1 d .
H27A H 0.2944 0.6023 -0.0340 0.060 Uiso 1 1 calc R
C28 C 0.2697(3) 0.5577(7) 0.0154(2) 0.038(2) Uani 1 1 d .
C29 C 0.3013(4) 0.6787(8) 0.0710(3) 0.057(3) Uani 1 1 d .
H29A H 0.3024 0.6974 0.0969 0.069 Uiso 1 1 calc R
C30 C 0.2728(4) 0.5883(6) 0.0535(3) 0.039(2) Uani 1 1 d .
C31 C 0.1376(4) 0.6739(9) 0.1201(3) 0.058(3) Uani 1 1 d .
C32 C 0.0699(6) 0.8447(13) 0.0975(5) 0.115(6) Uani 1 1 d .
H32A H 0.0469 0.9032 0.0887 0.137 Uiso 1 1 calc R
C33 C 0.0568(6) 0.7808(11) 0.1251(4) 0.088(4) Uani 1 1 d U
H33A H 0.0272 0.7938 0.1361 0.105 Uiso 1 1 calc R
C34 C 0.1492(5) 0.7455(9) 0.0924(4) 0.077(4) Uani 1 1 d .
H34A H 0.1794 0.7360 0.0818 0.093 Uiso 1 1 calc R
C35 C 0.0942(5) 0.6896(12) 0.1356(4) 0.084(4) Uani 1 1 d .
C36 C 0.1131(6) 0.8310(10) 0.0817(4) 0.101(5) Uani 1 1 d .
H36A H 0.1189 0.8802 0.0632 0.121 Uiso 1 1 calc R
O1W O 0.0314(4) 0.6073(7) 0.2158(4) 0.148(5) Uani 1 1 d .

loop_
_atom_site_aniso_label
_atom_site_aniso_U_11
_atom_site_aniso_U_22
_atom_site_aniso_U_33
_atom_site_aniso_U_23
_atom_site_aniso_U_13
_atom_site_aniso_U_12
Si1 0.0322(18) 0.0256(17) 0.0280(17) 0.000 0.0143(15) 0.000
Mo1 0.0566(6) 0.0322(5) 0.0514(5) -0.0013(4) 0.0277(5) -0.0125(4)
Mo2 0.0614(6) 0.0350(5) 0.0537(6) 0.0164(4) 0.0294(5) 0.0123(4)
Mo3 0.0360(4) 0.0393(5) 0.0405(5) 0.0063(4) 0.0085(4) 0.0082(4)
Mo4 0.0344(4) 0.0330(4) 0.0320(4) 0.0017(3) 0.0132(4) -0.0043(3)
Mo5 0.0340(4) 0.0328(4) 0.0303(4) -0.0032(3) 0.0099(3) -0.0029(3)
Mo6 0.0452(5) 0.0334(4) 0.0358(4) 0.0042(3) 0.0198(4) -0.0004(4)
Cu1 0.0656(9) 0.0655(8) 0.0477(8) 0.0090(6) 0.0324(7) -0.0022(7)
Cu2 0.0503(7) 0.0568(8) 0.0390(7) 0.0106(6) 0.0214(6) 0.0041(6)
Cu3 0.0581(8) 0.0727(9) 0.0475(8) 0.0124(6) 0.0198(7) 0.0027(7)
Cu4 0.0595(8) 0.0714(9) 0.0474(8) 0.0128(6) 0.0252(7) 0.0138(7)
O1 0.035(3) 0.032(3) 0.032(3) -0.003(2) 0.015(3) -0.001(2)
O2 0.055(4) 0.035(3) 0.036(4) 0.011(3) 0.019(3) 0.006(3)
O3 0.040(3) 0.035(3) 0.037(3) 0.001(3) 0.008(3) 0.002(3)
O4 0.047(4) 0.048(4) 0.039(4) 0.010(3) 0.015(3) 0.014(3)
O5 0.068(4) 0.028(3) 0.067(4) 0.007(3) 0.032(4) -0.003(3)
O8 0.039(3) 0.024(3) 0.030(3) -0.003(2) 0.008(3) -0.005(2)
O9 0.069(4) 0.029(3) 0.057(4) -0.010(3) 0.030(4) -0.011(3)
O10 0.047(4) 0.040(3) 0.047(4) 0.003(3) 0.026(3) -0.007(3)
O11 0.036(3) 0.033(3) 0.032(3) 0.002(2) 0.013(3) 0.000(2)
O13 0.036(4) 0.060(4) 0.055(4) 0.010(3) 0.004(3) 0.009(3)
O14 0.040(3) 0.035(3) 0.047(4) 0.000(3) 0.017(3) -0.010(3)
O16 0.078(5) 0.052(4) 0.069(5) 0.035(4) 0.031(4) 0.024(4)
O17 0.031(3) 0.031(3) 0.027(3) 0.001(2) 0.011(3) 0.003(2)
O19 0.057(4) 0.044(4) 0.042(4) 0.003(3) 0.030(3) -0.007(3)
O20 0.031(3) 0.040(3) 0.042(4) 0.005(3) 0.013(3) 0.003(3)
O21 0.070(5) 0.043(4) 0.077(5) -0.007(3) 0.034(4) -0.029(3)
O22 0.040(4) 0.049(4) 0.040(4) 0.001(3) 0.020(3) -0.009(3)
O23 0.044(3) 0.027(3) 0.035(3) 0.004(2) 0.022(3) 0.001(3)
O24 0.030(3) 0.022(3) 0.027(3) 0.000(2) 0.011(3) 0.000(2)
O25 0.048(4) 0.045(4) 0.037(4) -0.010(3) 0.014(3) -0.005(3)
N1 0.065(6) 0.078(6) 0.087(7) 0.043(5) 0.056(6) 0.033(5)
N2 0.059(6) 0.064(6) 0.075(6) 0.035(5) 0.043(5) 0.025(4)
N3 0.061(5) 0.056(5) 0.046(5) 0.022(4) 0.026(4) 0.015(4)
N4 0.031(4) 0.045(4) 0.045(5) 0.013(4) 0.021(4) 0.008(3)
N5 0.045(5) 0.045(5) 0.041(5) 0.013(4) 0.016(4) 0.000(4)
N6 0.041(4) 0.044(4) 0.036(4) 0.008(3) 0.017(4) 0.003(4)
N7 0.043(5) 0.056(5) 0.038(5) 0.013(4) 0.017(4) -0.001(4)
N8 0.045(5) 0.053(5) 0.040(5) 0.011(4) 0.018(4) 0.002(4)
N9 0.039(5) 0.062(5) 0.029(4) 0.008(4) 0.010(4) 0.002(4)
N10 0.045(5) 0.050(5) 0.037(5) 0.013(4) 0.017(4) 0.000(4)
N11 0.048(5) 0.051(5) 0.043(5) 0.003(4) 0.018(4) 0.002(4)
N12 0.049(5) 0.046(5) 0.037(5) 0.012(4) 0.016(4) 0.013(4)
N13 0.044(5) 0.048(5) 0.041(5) 0.014(4) 0.010(4) -0.013(4)
N14 0.053(5) 0.065(6) 0.046(5) 0.011(4) 0.020(4) 0.007(4)
N15 0.047(5) 0.071(6) 0.048(5) 0.011(4) 0.017(4) 0.002(4)
N16 0.054(6) 0.083(7) 0.038(5) -0.001(4) 0.012(4) 0.004(5)
N17 0.058(6) 0.145(9) 0.042(6) 0.019(6) 0.020(5) 0.007(6)
N18 0.061(7) 0.206(13) 0.046(6) -0.036(8) 0.036(6) -0.004(8)
C1 0.092(10) 0.048(7) 0.060(8) 0.012(6) -0.020(7) -0.014(7)
C2 0.076(9) 0.051(7) 0.089(10) 0.000(7) -0.007(7) 0.016(6)
C3 0.076(8) 0.060(7) 0.080(9) -0.002(6) 0.019(7) 0.023(6)
C4 0.064(7) 0.041(6) 0.054(7) 0.013(5) 0.014(6) 0.011(5)
C5 0.056(6) 0.044(6) 0.032(5) 0.003(4) 0.012(5) -0.009(5)
C6 0.070(8) 0.053(7) 0.045(6) 0.013(5) -0.004(6) -0.014(6)
C7 0.041(5) 0.045(5) 0.025(5) -0.002(4) 0.016(4) -0.006(4)
C8 0.045(6) 0.053(6) 0.045(6) 0.001(5) 0.019(5) 0.000(5)
C9 0.069(7) 0.041(6) 0.059(7) 0.013(5) 0.018(6) 0.010(5)
C10 0.068(7) 0.054(7) 0.050(6) 0.027(5) 0.020(6) 0.001(6)
C11 0.051(6) 0.049(6) 0.050(6) 0.016(5) 0.027(5) -0.005(5)
C12 0.040(5) 0.047(5) 0.026(5) 0.004(4) 0.006(4) -0.003(4)
C13 0.026(5) 0.050(6) 0.047(6) 0.020(5) 0.007(4) 0.010(4)
C14 0.054(7) 0.077(8) 0.037(6) 0.020(5) 0.001(5) -0.001(6)
C15 0.054(7) 0.068(7) 0.056(7) 0.024(6) -0.002(6) -0.004(5)
C16 0.038(6) 0.077(8) 0.076(9) 0.025(6) 0.021(6) 0.000(5)
C17 0.045(6) 0.068(7) 0.058(7) 0.007(6) 0.023(5) -0.001(5)
C18 0.030(5) 0.058(6) 0.046(6) 0.016(5) 0.014(5) 0.012(4)
C19 0.083(9) 0.069(8) 0.075(9) 0.038(7) -0.007(7) -0.022(7)
C20 0.086(10) 0.096(10) 0.056(8) 0.038(7) -0.002(7) -0.027(8)
C21 0.051(6) 0.051(6) 0.038(6) 0.007(5) -0.003(5) -0.015(5)
C22 0.056(7) 0.048(6) 0.083(9) 0.005(6) 0.011(6) -0.011(5)
C23 0.047(6) 0.043(6) 0.036(5) 0.006(4) 0.002(5) -0.023(5)
C24 0.063(8) 0.098(9) 0.053(7) 0.036(7) 0.010(6) -0.034(7)
C25 0.053(6) 0.051(6) 0.055(7) 0.013(5) 0.015(6) -0.007(5)
C26 0.073(8) 0.046(6) 0.054(7) 0.006(5) 0.018(6) -0.014(5)
C27 0.052(6) 0.058(7) 0.039(6) 0.009(5) 0.007(5) 0.000(5)
C28 0.037(5) 0.045(5) 0.034(5) 0.012(4) 0.013(4) 0.008(4)
C29 0.063(7) 0.069(7) 0.040(6) 0.005(5) 0.014(5) 0.005(6)
C30 0.044(5) 0.032(5) 0.043(6) 0.014(4) 0.015(5) 0.010(4)
C31 0.046(6) 0.078(8) 0.046(7) -0.028(6) 0.001(5) 0.012(6)
C32 0.087(12) 0.132(14) 0.108(13) -0.072(11) -0.004(10) 0.029(10)
C33 0.089(8) 0.105(8) 0.073(7) -0.039(6) 0.028(6) 0.025(6)
C34 0.076(9) 0.066(8) 0.074(9) -0.007(7) -0.007(7) 0.001(7)
C35 0.071(9) 0.143(13) 0.037(7) -0.033(8) 0.009(7) 0.012(9)
C36 0.104(11) 0.057(9) 0.117(13) -0.010(8) -0.013(10) -0.006(8)
O1W 0.184(11) 0.094(7) 0.211(13) 0.018(7) 0.132(10) -0.004(7)

loop_
_atom_type_symbol
_atom_type_description
_atom_type_scat_dispersion_real
_atom_type_scat_dispersion_imag
_atom_type_scat_source
C C 0.0033 0.0016 'International Tables Vol C Tables 4.2.6.8 and 6.1.1.4'
H H 0.0000 0.0000 'International Tables Vol C Tables 4.2.6.8 and 6.1.1.4'
Cu Cu 0.3201 1.2651 'International Tables Vol C Tables 4.2.6.8 and 6.1.1.4'
Mo Mo -1.6832 0.6857 'International Tables Vol C Tables 4.2.6.8 and 6.1.1.4'
N N 0.0061 0.0033 'International Tables Vol C Tables 4.2.6.8 and 6.1.1.4'
O O 0.0106 0.0060 'International Tables Vol C Tables 4.2.6.8 and 6.1.1.4'
Si Si 0.0817 0.0704 'International Tables Vol C Tables 4.2.6.8 and 6.1.1.4'

loop_
_geom_angle_atom_site_label_1
_geom_angle_atom_site_label_2
_geom_angle_atom_site_label_3
_geom_angle
_geom_angle_site_symmetry_1
_geom_angle_site_symmetry_3
O24 Si1 O24 109.2(4) 2_655 .
O24 Si1 O23 110.0(2) 2_655 .
O24 Si1 O23 108.8(2) . .
O24 Si1 O23 108.8(2) 2_655 2_655
O24 Si1 O23 110.0(2) . 2_655
O23 Si1 O23 110.0(4) . 2_655
O21 Mo1 O14 102.2(3) . .
O21 Mo1 O10 100.4(3) . .
O14 Mo1 O10 97.8(2) . .
O21 Mo1 O5 98.5(3) . .
O14 Mo1 O5 156.8(2) . .
O10 Mo1 O5 88.7(3) . .
O21 Mo1 O9 99.7(3) . .
O14 Mo1 O9 84.1(2) . .
O10 Mo1 O9 158.9(2) . .
O5 Mo1 O9 82.1(2) . .
O21 Mo1 O23 171.1(3) . .
O14 Mo1 O23 86.6(2) . .
O10 Mo1 O23 76.6(2) . .
O5 Mo1 O23 73.2(2) . .
O9 Mo1 O23 82.6(2) . .
O16 Mo2 O9 104.3(3) . 2_655
O16 Mo2 O5 101.1(3) . .
O9 Mo2 O5 97.8(3) 2_655 .
O16 Mo2 O4 100.2(3) . .
O9 Mo2 O4 86.4(2) 2_655 .
O5 Mo2 O4 156.6(2) . .
O16 Mo2 O2 96.6(3) . .
O9 Mo2 O2 157.6(2) 2_655 .
O5 Mo2 O2 85.8(2) . .
O4 Mo2 O2 82.1(2) . .
O16 Mo2 O23 168.0(2) . .
O9 Mo2 O23 87.7(2) 2_655 .
O5 Mo2 O23 75.3(2) . .
O4 Mo2 O23 81.9(2) . .
O2 Mo2 O23 71.77(19) . .
O13 Mo3 O4 102.7(3) . .
O13 Mo3 O3 101.6(3) . .
O4 Mo3 O3 97.4(2) . .
O13 Mo3 O14 100.8(3) . 2_655
O4 Mo3 O14 85.5(2) . 2_655
O3 Mo3 O14 156.1(2) . 2_655
O13 Mo3 O20 96.8(2) . .
O4 Mo3 O20 158.4(2) . .
O3 Mo3 O20 87.5(2) . .
O14 Mo3 O20 81.8(2) 2_655 .
O13 Mo3 O24 169.3(2) . .
O4 Mo3 O24 87.9(2) . .
O3 Mo3 O24 75.4(2) . .
O14 Mo3 O24 81.06(19) 2_655 .
O20 Mo3 O24 72.94(18) . .
O22 Mo4 O20 101.9(3) . .
O22 Mo4 O1 102.6(2) . .
O20 Mo4 O1 98.1(2) . .
O22 Mo4 O8 99.0(2) . .
O20 Mo4 O8 88.7(2) . .
O1 Mo4 O8 155.4(2) . .
O22 Mo4 O17 99.6(2) . .
O20 Mo4 O17 157.1(2) . .
O1 Mo4 O17 84.7(2) . .
O8 Mo4 O17 80.2(2) . .
O22 Mo4 O24 171.1(2) . .
O20 Mo4 O24 76.1(2) . .
O1 Mo4 O24 86.27(19) . .
O8 Mo4 O24 72.40(18) . .
O17 Mo4 O24 81.45(18) . .
O25 Mo5 O17 103.7(2) . 2_655
O25 Mo5 O8 101.4(2) . .
O17 Mo5 O8 98.3(2) 2_655 .
O25 Mo5 O3 95.8(2) . .
O17 Mo5 O3 157.3(2) 2_655 .
O8 Mo5 O3 89.1(2) . .
O25 Mo5 O11 99.5(2) . .
O17 Mo5 O11 84.6(2) 2_655 .
O8 Mo5 O11 157.4(2) . .
O3 Mo5 O11 80.6(2) . .
O25 Mo5 O24 168.1(2) . .
O17 Mo5 O24 88.20(19) 2_655 .
O8 Mo5 O24 75.87(19) . .
O3 Mo5 O24 72.74(19) . .
O11 Mo5 O24 81.89(18) . .
O19 Mo6 O11 105.1(2) . .
O19 Mo6 O2 100.8(2) . .
O11 Mo6 O2 98.9(2) . .
O19 Mo6 O1 100.6(2) . 2_655
O11 Mo6 O1 86.8(2) . 2_655
O2 Mo6 O1 155.5(2) . 2_655
O19 Mo6 O10 94.2(2) . .
O11 Mo6 O10 158.8(2) . .
O2 Mo6 O10 85.8(2) . .
O1 Mo6 O10 81.0(2) 2_655 .
O19 Mo6 O23 166.7(2) . .
O11 Mo6 O23 88.1(2) . .
O2 Mo6 O23 74.8(2) . .
O1 Mo6 O23 81.70(19) 2_655 .
O10 Mo6 O23 73.12(19) . .
N11 Cu1 N7 111.9(3) 7 .
N11 Cu1 N3 112.7(3) 7 .
N7 Cu1 N3 115.2(3) . .
N11 Cu1 N5 122.6(3) 7 .
N7 Cu1 N5 94.2(3) . .
N3 Cu1 N5 98.8(3) . .
N6 Cu2 N8 122.2(3) 7 .
N6 Cu2 N10 122.8(3) 7 7
N8 Cu2 N10 115.0(3) . 7
N13 Cu3 N9 169.7(3) . .
N12 Cu4 N16 129.4(3) . .
N12 Cu4 N14 120.6(3) . .
N16 Cu4 N14 106.4(3) . .
Mo4 O1 Mo6 152.2(3) . 2_655
Mo6 O2 Mo2 121.1(3) . .
Mo3 O3 Mo5 120.3(3) . .
Mo3 O4 Mo2 150.4(3) . .
Mo2 O5 Mo1 120.1(3) . .
Mo5 O8 Mo4 120.8(2) . .
Mo2 O9 Mo1 151.4(3) 2_655 .
Mo1 O10 Mo6 118.9(3) . .
Mo6 O11 Mo5 150.2(3) . .
Mo1 O14 Mo3 153.3(3) . 2_655
Mo5 O17 Mo4 152.2(3) 2_655 .
Mo4 O20 Mo3 120.2(3) . .
Si1 O23 Mo6 123.9(3) . .
Si1 O23 Mo1 123.9(3) . .
Mo6 O23 Mo1 91.40(16) . .
Si1 O23 Mo2 124.2(3) . .
Mo6 O23 Mo2 92.34(18) . .
Mo1 O23 Mo2 91.43(17) . .
Si1 O24 Mo5 124.9(2) . .
Si1 O24 Mo3 124.2(3) . .
Mo5 O24 Mo3 91.60(17) . .
Si1 O24 Mo4 124.4(3) . .
Mo5 O24 Mo4 90.85(16) . .
Mo3 O24 Mo4 90.77(16) . .
N2 N1 C4 111.6(7) . .
N2 N1 H1B 124.2 . .
C4 N1 H1B 124.2 . .
N3 N2 N1 108.5(7) . .
N2 N3 C5 107.5(7) . .
N2 N3 Cu1 120.1(6) . .
C5 N3 Cu1 132.2(6) . .
N5 N4 C12 110.4(6) . .
N5 N4 H4A 124.8 . .
C12 N4 H4A 124.8 . .
N6 N5 N4 108.5(6) . .
N6 N5 Cu1 125.0(5) . .
N4 N5 Cu1 126.5(5) . .
N5 N6 C7 108.5(6) . .
N5 N6 Cu2 121.3(5) . 7
C7 N6 Cu2 129.9(6) . 7
N8 N7 C18 107.2(7) . .
N8 N7 Cu1 122.3(6) . .
C18 N7 Cu1 130.0(6) . .
N7 N8 N9 110.3(7) . .
N7 N8 Cu2 123.6(6) . .
N9 N8 Cu2 125.9(5) . .
N8 N9 C13 107.8(7) . .
N8 N9 Cu3 121.5(5) . .
C13 N9 Cu3 130.6(7) . .
N11 N10 C28 106.7(7) . .
N11 N10 Cu2 121.4(6) . 7
C28 N10 Cu2 131.2(6) . 7
N10 N11 N12 112.3(7) . .
N10 N11 Cu1 124.2(6) . 7
N12 N11 Cu1 123.3(6) . 7
N11 N12 C30 105.3(7) . .
N11 N12 Cu4 122.5(6) . .
C30 N12 Cu4 132.1(6) . .
N14 N13 C23 107.8(7) . .
N14 N13 Cu3 122.1(6) . .
C23 N13 Cu3 130.1(7) . .
N13 N14 N15 108.9(7) . .
N13 N14 Cu4 122.0(6) . .
N15 N14 Cu4 128.9(6) . .
C21 N15 N14 111.3(8) . .
C21 N15 H15B 124.4 . .
N14 N15 H15B 124.4 . .
N17 N16 C31 110.2(9) . .
N17 N16 Cu4 122.1(8) . .
C31 N16 Cu4 126.8(7) . .
N16 N17 N18 104.5(9) . .
C35 N18 N17 112.6(9) . .
C35 N18 H18A 123.7 . .
N17 N18 H18A 123.7 . .
C6 C1 C2 122.5(10) . .
C6 C1 H1A 118.8 . .
C2 C1 H1A 118.8 . .
C3 C2 C1 121.4(11) . .
C3 C2 H2A 119.3 . .
C1 C2 H2A 119.3 . .
C2 C3 C4 116.1(11) . .
C2 C3 H3A 122.0 . .
C4 C3 H3A 122.0 . .
N1 C4 C3 132.5(10) . .
N1 C4 C5 103.5(8) . .
C3 C4 C5 124.0(10) . .
N3 C5 C4 108.8(8) . .
N3 C5 C6 131.6(9) . .
C4 C5 C6 119.6(9) . .
C1 C6 C5 116.4(10) . .
C1 C6 H6A 121.8 . .
C5 C6 H6A 121.8 . .
C12 C7 C8 122.1(8) . .
C12 C7 N6 107.7(7) . .
C8 C7 N6 130.2(7) . .
C9 C8 C7 115.6(8) . .
C9 C8 H8A 122.2 . .
C7 C8 H8A 122.2 . .
C8 C9 C10 122.7(9) . .
C8 C9 H9A 118.6 . .
C10 C9 H9A 118.6 . .
C11 C10 C9 122.1(8) . .
C11 C10 H10A 118.9 . .
C9 C10 H10A 118.9 . .
C10 C11 C12 115.1(8) . .
C10 C11 H11A 122.4 . .
C12 C11 H11A 122.4 . .
N4 C12 C7 104.9(7) . .
N4 C12 C11 132.8(8) . .
C7 C12 C11 122.3(8) . .
N9 C13 C18 106.5(8) . .
N9 C13 C14 131.4(9) . .
C18 C13 C14 122.1(8) . .
C15 C14 C13 117.1(10) . .
C15 C14 H14A 121.5 . .
C13 C14 H14A 121.5 . .
C14 C15 C16 121.1(10) . .
C14 C15 H15A 119.4 . .
C16 C15 H15A 119.4 . .
C17 C16 C15 122.3(10) . .
C17 C16 H16A 118.8 . .
C15 C16 H16A 118.8 . .
C16 C17 C18 117.3(10) . .
C16 C17 H17A 121.3 . .
C18 C17 H17A 121.3 . .
N7 C18 C13 108.2(8) . .
N7 C18 C17 131.8(9) . .
C13 C18 C17 120.1(9) . .
C22 C19 C20 123.6(12) . .
C22 C19 H19A 118.2 . .
C20 C19 H19A 118.2 . .
C24 C20 C19 123.4(11) . .
C24 C20 H20A 118.3 . .
C19 C20 H20A 118.3 . .
N15 C21 C23 105.3(8) . .
N15 C21 C24 133.5(11) . .
C23 C21 C24 121.2(10) . .
C19 C22 C23 114.4(11) . .
C19 C22 H22A 122.8 . .
C23 C22 H22A 122.8 . .
C21 C23 C22 122.8(9) . .
C21 C23 N13 106.7(8) . .
C22 C23 N13 130.5(9) . .
C20 C24 C21 114.5(11) . .
C20 C24 H24A 122.8 . .
C21 C24 H24A 122.8 . .
C27 C25 C26 122.8(9) . .
C27 C25 H25A 118.6 . .
C26 C25 H25A 118.6 . .
C29 C26 C25 119.2(9) . .
C29 C26 H26A 120.4 . .
C25 C26 H26A 120.4 . .
C25 C27 C28 117.3(9) . .
C25 C27 H27A 121.3 . .
C28 C27 H27A 121.3 . .
N10 C28 C30 108.3(7) . .
N10 C28 C27 132.2(8) . .
C30 C28 C27 119.5(9) . .
C26 C29 C30 117.9(9) . .
C26 C29 H29A 121.0 . .
C30 C29 H29A 121.0 . .
C28 C30 C29 123.2(8) . .
C28 C30 N12 107.3(8) . .
C29 C30 N12 129.5(8) . .
C35 C31 N16 108.7(12) . .
C35 C31 C34 121.1(12) . .
N16 C31 C34 130.2(10) . .
C36 C32 C33 125.8(16) . .
C36 C32 H32A 117.1 . .
C33 C32 H32A 117.1 . .
C32 C33 C35 112.5(13) . .
C32 C33 H33A 123.7 . .
C35 C33 H33A 123.7 . .
C36 C34 C31 116.3(13) . .
C36 C34 H34A 121.8 . .
C31 C34 H34A 121.8 . .
N18 C35 C31 103.9(12) . .
N18 C35 C33 133.3(13) . .
C31 C35 C33 122.8(14) . .
C32 C36 C34 121.4(15) . .
C32 C36 H36A 119.3 . .
C34 C36 H36A 119.3 . .

loop_
_geom_bond_atom_site_label_1
_geom_bond_atom_site_label_2
_geom_bond_distance
_geom_bond_site_symmetry_2
Si1 O24 1.625(5) 2_655
Si1 O24 1.625(5) .
Si1 O23 1.631(5) .
Si1 O23 1.631(5) 2_655
Mo1 O21 1.691(5) .
Mo1 O14 1.824(5) .
Mo1 O10 1.837(5) .
Mo1 O5 2.006(6) .
Mo1 O9 2.029(5) .
Mo1 O23 2.336(5) .
Mo2 O16 1.682(6) .
Mo2 O9 1.814(5) 2_655
Mo2 O5 1.864(6) .
Mo2 O4 1.991(6) .
Mo2 O2 2.016(5) .
Mo2 O23 2.349(5) .
Mo3 O13 1.684(6) .
Mo3 O4 1.838(6) .
Mo3 O3 1.840(5) .
Mo3 O14 2.009(5) 2_655
Mo3 O20 2.035(5) .
Mo3 O24 2.337(5) .
Mo4 O22 1.665(5) .
Mo4 O20 1.820(5) .
Mo4 O1 1.822(5) .
Mo4 O8 1.996(5) .
Mo4 O17 2.030(5) .
Mo4 O24 2.358(5) .
Mo5 O25 1.683(5) .
Mo5 O17 1.816(5) 2_655
Mo5 O8 1.839(5) .
Mo5 O3 2.012(5) .
Mo5 O11 2.037(5) .
Mo5 O24 2.324(5) .
Mo6 O19 1.686(5) .
Mo6 O11 1.802(5) .
Mo6 O2 1.861(5) .
Mo6 O1 1.990(5) 2_655
Mo6 O10 2.040(6) .
Mo6 O23 2.332(5) .
Cu1 N11 2.003(7) 7
Cu1 N7 2.026(8) .
Cu1 N3 2.040(7) .
Cu1 N5 2.168(7) .
Cu2 N6 1.947(6) 7
Cu2 N8 1.961(7) .
Cu2 N10 1.962(7) 7
Cu3 N13 1.868(7) .
Cu3 N9 1.882(7) .
Cu4 N12 1.918(7) .
Cu4 N16 1.954(8) .
Cu4 N14 2.003(8) .
O1 Mo6 1.990(5) 2_655
O9 Mo2 1.814(5) 2_655
O14 Mo3 2.009(5) 2_655
O17 Mo5 1.816(5) 2_655
N1 N2 1.339(9) .
N1 C4 1.349(11) .
N1 H1B 0.8600 .
N2 N3 1.306(9) .
N3 C5 1.383(11) .
N4 N5 1.349(8) .
N4 C12 1.360(10) .
N4 H4A 0.8600 .
N5 N6 1.302(8) .
N6 C7 1.391(10) .
N6 Cu2 1.946(6) 7
N7 N8 1.330(9) .
N7 C18 1.363(11) .
N8 N9 1.351(9) .
N9 C13 1.359(10) .
N10 N11 1.331(9) .
N10 C28 1.356(10) .
N10 Cu2 1.962(7) 7
N11 N12 1.333(9) .
N11 Cu1 2.003(7) 7
N12 C30 1.395(10) .
N13 N14 1.290(9) .
N13 C23 1.417(10) .
N14 N15 1.338(9) .
N15 C21 1.337(11) .
N15 H15B 0.8600 .
N16 N17 1.270(10) .
N16 C31 1.394(12) .
N17 N18 1.394(13) .
N18 C35 1.326(16) .
N18 H18A 0.8600 .
C1 C6 1.376(14) .
C1 C2 1.391(15) .
C1 H1A 0.9300 .
C2 C3 1.369(14) .
C2 H2A 0.9300 .
C3 C4 1.371(12) .
C3 H3A 0.9300 .
C4 C5 1.385(12) .
C5 C6 1.401(12) .
C6 H6A 0.9300 .
C7 C12 1.379(10) .
C7 C8 1.387(11) .
C8 C9 1.376(12) .
C8 H8A 0.9300 .
C9 C10 1.396(12) .
C9 H9A 0.9300 .
C10 C11 1.372(11) .
C10 H10A 0.9300 .
C11 C12 1.411(11) .
C11 H11A 0.9300 .
C13 C18 1.389(12) .
C13 C14 1.397(12) .
C14 C15 1.372(12) .
C14 H14A 0.9300 .
C15 C16 1.414(14) .
C15 H15A 0.9300 .
C16 C17 1.350(13) .
C16 H16A 0.9300 .
C17 C18 1.424(12) .
C17 H17A 0.9300 .
C19 C22 1.351(14) .
C19 C20 1.386(16) .
C19 H19A 0.9300 .
C20 C24 1.335(15) .
C20 H20A 0.9300 .
C21 C23 1.377(12) .
C21 C24 1.428(12) .
C22 C23 1.390(12) .
C22 H22A 0.9300 .
C24 H24A 0.9300 .
C25 C27 1.357(12) .
C25 C26 1.423(13) .
C25 H25A 0.9300 .
C26 C29 1.367(12) .
C26 H26A 0.9300 .
C27 C28 1.415(11) .
C27 H27A 0.9300 .
C28 C30 1.370(11) .
C29 C30 1.389(12) .
C29 H29A 0.9300 .
C31 C35 1.342(14) .
C31 C34 1.403(14) .
C32 C36 1.342(17) .
C32 C33 1.355(19) .
C32 H32A 0.9300 .
C33 C35 1.457(17) .
C33 H33A 0.9300 .
C34 C36 1.382(15) .
C34 H34A 0.9300 .
C36 H36A 0.9300 .
